data_7237763
loop_
_publ_author_name
'Sicilia, Violeta'
'Fuertes, Sara'
'Chueca, Andr\'es J.'
'Arnal, Lorenzo'
'Mart\'in, Antonio'
'Per\'alvarez, Mariano'
'Botta, Chiara'
'Giovanella, Umberto'

_publ_section_title
;
 Highly efficient platinum-based emitters for warm white light emitting
 diodes
;
_journal_issue 15
_journal_name_full 'Journal of Materials Chemistry C'
_journal_page_first 4509
_journal_paper_doi 10.1039/C9TC00747D
_journal_volume 7
_journal_year 2019
_chemical_formula_moiety 'C38 H35 N2 O2 P2 Pt, F6 P, C3 H6 O'
_chemical_formula_sum 'C41 H41 F6 N2 O3 P3 Pt'
_chemical_formula_weight 1011.76
_space_group_crystal_system triclinic
_space_group_IT_number 2
_space_group_name_Hall '-P 1'
_space_group_name_H-M_alt 'P -1'
_atom_sites_solution_hydrogens geom
_audit_creation_method SHELXL-2014/8
_audit_update_record
;
2018-12-14 deposited with the CCDC.	2019-02-28 downloaded from the CCDC.
;
_cell_angle_alpha 93.6331(10)
_cell_angle_beta 109.6815(11)
_cell_angle_gamma 92.2688(8)
_cell_formula_units_Z 2
_cell_length_a 10.85809(11)
_cell_length_b 13.99284(15)
_cell_length_c 14.07706(19)
_cell_measurement_reflns_used 62875
_cell_measurement_temperature 100(2)
_cell_measurement_theta_max 30.7200
_cell_measurement_theta_min 3.7520
_cell_volume 2005.58(4)
_computing_cell_refinement 'CrysAlisPro 1.171.38.41r (Rigaku OD, 2015)'
_computing_data_collection 'CrysAlisPro 1.171.38.41r (Rigaku OD, 2015)'
_computing_data_reduction 'CrysAlisPro 1.171.38.41r (Rigaku OD, 2015)'
_computing_structure_refinement 'SHELXL-2014/8 (Sheldrick, 2014)'
_computing_structure_solution shelxs
_diffrn_ambient_temperature 100(2)
_diffrn_detector_area_resol_mean 16.0655
_diffrn_measured_fraction_theta_full 0.998
_diffrn_measured_fraction_theta_max 0.885
_diffrn_measurement_details
;
List of Runs (angles in degrees, time in seconds):

  # Type    Start    End  Width  t~exp~   \w     \q     \k     \f   Frames
#--------------------------------------------------------------------------
  1  \w    -47.00  50.60   0.80    5.00    --  -18.31  77.00 -30.00  122
  2  \w    -89.00   3.00   0.80    5.00    --  -18.31 -37.00-120.00  115
  3  \w    -41.00  51.00   0.80    5.00    --  -18.31  37.00 -90.00  115
  4  \w     -8.00  89.60   0.80    5.00    --   20.49  77.00   0.00  122
  5  \w    -25.00  60.60   0.80    5.00    --   20.49 -99.00  90.00  107
  6  \w      2.00  88.40   0.80    5.00    --   20.49  57.00 120.00  108
  7  \w     -8.00  89.60   0.80    5.00    --   20.49  77.00-150.00  122
  8  \w    -25.00  60.60   0.80    5.00    --   20.49 -99.00 -30.00  107
  9  \w     -8.00  72.00   0.80    5.00    --   22.00-119.00-179.71  100
 10  \w    -91.00 -39.00   0.80    5.00    --  -18.31-175.00 -67.00   65
 11  \w    -93.00 -34.60   0.80    5.00    --  -18.31-179.00  30.00   73
 12  \w    -25.00  21.40   0.80    5.00    --  -18.31 -99.00-150.00   58
 13  \w    -66.00  12.40   0.80    5.00    --  -18.31 113.00 161.00   98
 14  \w    -25.00  60.60   0.80    5.00    --   20.49 -99.00 -90.00  107
 15  \w    -13.00  68.60   0.80    5.00    --   20.49-113.00  70.00  102
 16  \w      2.00  88.40   0.80    5.00    --   20.49  57.00 150.00  108
 17  \w    -51.00  90.60   0.80    5.00    --   20.49   0.00-150.00  177
 18  \w    -51.00  90.60   0.80    5.00    --   20.49   0.00-120.00  177
 19  \w    -51.00  90.60   0.80    5.00    --   20.49   0.00 -90.00  177
 20  \w    -51.00  90.60   0.80    5.00    --   20.49   0.00 -60.00  177
 21  \w    -51.00  56.20   0.80    5.00    --   20.49   0.00 -30.00  134
 22  \w    -51.00  90.60   0.80    5.00    --   20.49   0.00-180.00  177
;
_diffrn_measurement_device_type 'Xcalibur, Sapphire3'
_diffrn_measurement_method '\w scans'
_diffrn_orient_matrix_type 'CrysAlisPro convention (1999,Acta A55,543-557)'
_diffrn_orient_matrix_UB_11 0.0602006000
_diffrn_orient_matrix_UB_12 -0.0219818000
_diffrn_orient_matrix_UB_13 0.0089555000
_diffrn_orient_matrix_UB_21 0.0347575000
_diffrn_orient_matrix_UB_22 0.0449823000
_diffrn_orient_matrix_UB_23 0.0193755000
_diffrn_orient_matrix_UB_31 0.0011677000
_diffrn_orient_matrix_UB_32 -0.0091728000
_diffrn_orient_matrix_UB_33 0.0492667000
_diffrn_radiation_type MoK\a
_diffrn_radiation_wavelength 0.71073
_diffrn_reflns_av_R_equivalents 0.0328
_diffrn_reflns_av_unetI/netI 0.0160
_diffrn_reflns_Laue_measured_fraction_full 0.998
_diffrn_reflns_Laue_measured_fraction_max 0.885
_diffrn_reflns_limit_h_max 15
_diffrn_reflns_limit_h_min -15
_diffrn_reflns_limit_k_max 19
_diffrn_reflns_limit_k_min -19
_diffrn_reflns_limit_l_max 19
_diffrn_reflns_limit_l_min -19
_diffrn_reflns_number 99052
_diffrn_reflns_point_group_measured_fraction_full 0.998
_diffrn_reflns_point_group_measured_fraction_max 0.885
_diffrn_reflns_theta_full 25.000
_diffrn_reflns_theta_max 30.810
_diffrn_reflns_theta_min 3.304
_diffrn_source 'fine-focus sealed X-ray tube'
_exptl_absorpt_coefficient_mu 3.687
_exptl_absorpt_correction_T_max 1.00000
_exptl_absorpt_correction_T_min 0.53527
_exptl_absorpt_correction_type multi-scan
_exptl_absorpt_process_details
;
CrysAlisPro 1.171.38.41r (Rigaku Oxford Diffraction, 2015)
Empirical absorption correction using spherical harmonics,
 implemented in SCALE3 ABSPACK scaling algorithm.
;
_exptl_crystal_colour 'clear intense colourless'
_exptl_crystal_density_diffrn 1.675
_exptl_crystal_description prism
_exptl_crystal_F_000 1004
_exptl_crystal_size_max 0.500
_exptl_crystal_size_mid 0.390
_exptl_crystal_size_min 0.290
_refine_diff_density_max 0.743
_refine_diff_density_min -0.833
_refine_diff_density_rms 0.086
_refine_ls_extinction_method none
_refine_ls_goodness_of_fit_ref 1.043
_refine_ls_hydrogen_treatment constr
_refine_ls_matrix_type full
_refine_ls_number_parameters 509
_refine_ls_number_reflns 11124
_refine_ls_number_restraints 0
_refine_ls_restrained_S_all 1.043
_refine_ls_R_factor_all 0.0178
_refine_ls_R_factor_gt 0.0168
_refine_ls_shift/su_max 0.003
_refine_ls_shift/su_mean 0.000
_refine_ls_structure_factor_coef Fsqd
_refine_ls_weighting_details 'w=1/[\s^2^(Fo^2^)+(0.0178P)^2^+1.7129P] where P=(Fo^2^+2Fc^2^)/3'
_refine_ls_weighting_scheme calc
_refine_ls_wR_factor_gt 0.0385
_refine_ls_wR_factor_ref 0.0388
_reflns_Friedel_coverage 0.000
_reflns_number_gt 10811
_reflns_number_total 11124
_reflns_threshold_expression 'I > 2\s(I)'
_cod_data_source_file c9tc00747d2.cif
_cod_data_source_block 1B
_cod_database_code 7237763
_shelx_shelxl_version_number 2014/8
_shelx_space_group_comment
;
The symmetry employed for this shelxl refinement is uniquely defined
by the following loop, which should always be used as a source of
symmetry information in preference to the above space-group names.
They are only intended as comments.
;

loop_
_space_group_symop_operation_xyz
'x, y, z'
'-x, -y, -z'

loop_
_atom_site_label
_atom_site_type_symbol
_atom_site_fract_x
_atom_site_fract_y
_atom_site_fract_z
_atom_site_U_iso_or_equiv
_atom_site_adp_type
_atom_site_occupancy
_atom_site_site_symmetry_order
_atom_site_calc_flag
_atom_site_refinement_flags_posn
_atom_site_refinement_flags_adp
Pt Pt 0.04707(2) 0.84323(2) 0.64061(2) 0.01030(2) Uani 1 1 d . .
P1 P 0.13649(4) 0.85073(3) 0.81520(3) 0.01200(7) Uani 1 1 d . .
P2 P -0.08554(4) 0.74623(3) 0.69533(3) 0.01097(7) Uani 1 1 d . .
N1 N 0.26015(13) 0.99984(9) 0.62635(10) 0.0142(2) Uani 1 1 d . .
N2 N 0.12855(13) 0.92821(9) 0.48789(10) 0.0134(2) Uani 1 1 d . .
O1 O -0.32573(12) 0.60714(9) 0.33447(9) 0.0207(2) Uani 1 1 d . .
O2 O -0.31946(13) 0.63610(10) 0.18096(9) 0.0254(3) Uani 1 1 d . .
C1 C 0.15919(14) 0.93331(10) 0.58994(12) 0.0116(3) Uani 1 1 d . .
C2 C 0.29249(16) 1.03550(11) 0.54765(13) 0.0172(3) Uani 1 1 d . .
H2 H 0.3603 1.0831 0.5539 0.021 Uiso 1 1 calc R U
C3 C 0.21019(16) 0.99040(11) 0.46043(13) 0.0166(3) Uani 1 1 d . .
H3 H 0.2088 0.9996 0.3938 0.020 Uiso 1 1 calc R U
C4 C 0.32669(16) 1.03004(12) 0.73328(13) 0.0181(3) Uani 1 1 d . .
H4A H 0.2622 1.0507 0.7637 0.027 Uiso 1 1 calc R U
H4B H 0.3909 1.0835 0.7399 0.027 Uiso 1 1 calc R U
H4C H 0.3717 0.9762 0.7680 0.027 Uiso 1 1 calc R U
C5 C 0.02228(15) 0.86336(11) 0.42868(12) 0.0133(3) Uani 1 1 d . .
C6 C -0.03565(14) 0.81271(11) 0.48674(11) 0.0121(3) Uani 1 1 d . .
C7 C -0.13683(15) 0.74524(11) 0.43337(12) 0.0139(3) Uani 1 1 d . .
H7 H -0.1784 0.7080 0.4695 0.017 Uiso 1 1 calc R U
C8 C -0.17883(15) 0.73098(11) 0.32760(12) 0.0146(3) Uani 1 1 d . .
C9 C -0.11982(16) 0.78485(12) 0.27308(12) 0.0169(3) Uani 1 1 d . .
H9 H -0.1493 0.7757 0.2013 0.020 Uiso 1 1 calc R U
C10 C -0.01723(16) 0.85224(12) 0.32433(12) 0.0161(3) Uani 1 1 d . .
H10 H 0.0245 0.8896 0.2884 0.019 Uiso 1 1 calc R U
C11 C -0.28205(16) 0.65499(12) 0.27143(12) 0.0174(3) Uani 1 1 d . .
C12 C -0.4236(2) 0.52916(14) 0.28822(15) 0.0297(4) Uani 1 1 d . .
H12A H -0.3911 0.4828 0.2476 0.036 Uiso 1 1 calc R U
H12B H -0.5052 0.5540 0.2433 0.036 Uiso 1 1 calc R U
C13 C -0.4486(3) 0.48208(18) 0.37272(19) 0.0458(6) Uani 1 1 d . .
H13A H -0.5115 0.4266 0.3451 0.069 Uiso 1 1 calc R U
H13B H -0.4846 0.5280 0.4103 0.069 Uiso 1 1 calc R U
H13C H -0.3662 0.4607 0.4183 0.069 Uiso 1 1 calc R U
C14 C 0.28035(15) 0.78328(11) 0.86100(12) 0.0156(3) Uani 1 1 d . .
C15 C 0.35559(16) 0.76506(12) 0.79949(14) 0.0193(3) Uani 1 1 d . .
H15 H 0.3283 0.7842 0.7324 0.023 Uiso 1 1 calc R U
C16 C 0.47131(18) 0.71839(13) 0.83742(17) 0.0272(4) Uani 1 1 d . .
H16 H 0.5230 0.7054 0.7960 0.033 Uiso 1 1 calc R U
C17 C 0.51072(18) 0.69112(13) 0.93547(17) 0.0309(4) Uani 1 1 d . .
H17 H 0.5901 0.6601 0.9613 0.037 Uiso 1 1 calc R U
C18 C 0.43570(19) 0.70854(14) 0.99625(16) 0.0289(4) Uani 1 1 d . .
H18 H 0.4633 0.6892 1.0633 0.035 Uiso 1 1 calc R U
C19 C 0.32010(18) 0.75433(13) 0.95915(14) 0.0224(3) Uani 1 1 d . .
H19 H 0.2681 0.7659 1.0006 0.027 Uiso 1 1 calc R U
C20 C 0.16783(15) 0.95874(11) 0.90073(12) 0.0140(3) Uani 1 1 d . .
C21 C 0.29231(17) 0.98759(13) 0.96913(13) 0.0209(3) Uani 1 1 d . .
H21 H 0.3629 0.9473 0.9769 0.025 Uiso 1 1 calc R U
C22 C 0.31280(18) 1.07540(13) 1.02573(14) 0.0238(4) Uani 1 1 d . .
H22 H 0.3976 1.0949 1.0722 0.029 Uiso 1 1 calc R U
C23 C 0.21075(18) 1.13485(12) 1.01514(13) 0.0212(3) Uani 1 1 d . .
H23 H 0.2260 1.1952 1.0535 0.025 Uiso 1 1 calc R U
C24 C 0.08609(17) 1.10601(12) 0.94830(13) 0.0187(3) Uani 1 1 d . .
H24 H 0.0155 1.1460 0.9417 0.022 Uiso 1 1 calc R U
C25 C 0.06503(16) 1.01848(11) 0.89116(12) 0.0156(3) Uani 1 1 d . .
H25 H -0.0201 0.9991 0.8451 0.019 Uiso 1 1 calc R U
C26 C -0.08616(15) 0.61740(11) 0.67488(12) 0.0138(3) Uani 1 1 d . .
C27 C -0.17401(17) 0.55697(12) 0.70012(14) 0.0203(3) Uani 1 1 d . .
H27 H -0.2334 0.5835 0.7294 0.024 Uiso 1 1 calc R U
C28 C -0.17447(19) 0.45812(13) 0.68230(16) 0.0259(4) Uani 1 1 d . .
H28 H -0.2351 0.4171 0.6985 0.031 Uiso 1 1 calc R U
C29 C -0.08621(19) 0.41922(12) 0.64083(15) 0.0251(4) Uani 1 1 d . .
H29 H -0.0870 0.3517 0.6280 0.030 Uiso 1 1 calc R U
C30 C 0.00280(19) 0.47904(12) 0.61823(14) 0.0229(3) Uani 1 1 d . .
H30 H 0.0647 0.4522 0.5918 0.028 Uiso 1 1 calc R U
C31 C 0.00235(17) 0.57820(12) 0.63394(13) 0.0179(3) Uani 1 1 d . .
H31 H 0.0623 0.6190 0.6167 0.021 Uiso 1 1 calc R U
C32 C -0.25614(15) 0.77382(11) 0.65939(12) 0.0132(3) Uani 1 1 d . .
C33 C -0.29305(16) 0.85514(11) 0.70331(13) 0.0176(3) Uani 1 1 d . .
H33 H -0.2305 0.8916 0.7592 0.021 Uiso 1 1 calc R U
C34 C -0.42092(18) 0.88297(13) 0.66571(15) 0.0237(4) Uani 1 1 d . .
H34 H -0.4452 0.9384 0.6959 0.028 Uiso 1 1 calc R U
C35 C -0.51293(17) 0.83030(13) 0.58445(15) 0.0241(4) Uani 1 1 d . .
H35 H -0.6001 0.8497 0.5589 0.029 Uiso 1 1 calc R U
C36 C -0.47784(17) 0.74929(13) 0.54038(14) 0.0210(3) Uani 1 1 d . .
H36 H -0.5412 0.7130 0.4848 0.025 Uiso 1 1 calc R U
C37 C -0.35027(15) 0.72093(12) 0.57727(13) 0.0165(3) Uani 1 1 d . .
H37 H -0.3267 0.6654 0.5467 0.020 Uiso 1 1 calc R U
C38 C -0.00222(15) 0.78091(11) 0.83168(12) 0.0152(3) Uani 1 1 d . .
H38A H 0.0259 0.7250 0.8716 0.018 Uiso 1 1 calc R U
H38B H -0.0555 0.8209 0.8613 0.018 Uiso 1 1 calc R U
P3 P -0.31305(4) 1.18350(3) 0.75238(4) 0.01910(8) Uani 1 1 d . .
F1 F -0.40096(15) 1.27343(10) 0.74030(13) 0.0498(4) Uani 1 1 d . .
F2 F -0.42287(11) 1.12528(9) 0.65854(9) 0.0327(3) Uani 1 1 d . .
F3 F -0.20153(13) 1.24013(10) 0.84667(10) 0.0411(3) Uani 1 1 d . .
F4 F -0.24703(12) 1.22521(8) 0.67654(10) 0.0308(3) Uani 1 1 d . .
F5 F -0.37935(11) 1.14045(9) 0.82727(9) 0.0325(3) Uani 1 1 d . .
F6 F -0.22357(11) 1.09290(8) 0.76463(9) 0.0284(2) Uani 1 1 d . .
O3 O -0.1722(2) 0.63060(13) 0.92577(16) 0.0562(5) Uani 1 1 d . .
C39 C -0.1610(2) 0.57423(14) 0.98859(17) 0.0295(4) Uani 1 1 d . .
C40 C -0.0584(3) 0.5879(2) 1.0904(2) 0.0527(7) Uani 1 1 d . .
H40A H 0.0031 0.6418 1.0922 0.079 Uiso 1 1 calc R U
H40B H -0.0109 0.5294 1.1047 0.079 Uiso 1 1 calc R U
H40C H -0.0995 0.6016 1.1416 0.079 Uiso 1 1 calc R U
C41 C -0.2522(3) 0.48751(19) 0.9701(3) 0.0600(8) Uani 1 1 d . .
H41A H -0.3161 0.4852 0.9014 0.090 Uiso 1 1 calc R U
H41B H -0.2981 0.4902 1.0192 0.090 Uiso 1 1 calc R U
H41C H -0.2023 0.4299 0.9774 0.090 Uiso 1 1 calc R U

loop_
_atom_site_aniso_label
_atom_site_aniso_U_11
_atom_site_aniso_U_22
_atom_site_aniso_U_33
_atom_site_aniso_U_23
_atom_site_aniso_U_13
_atom_site_aniso_U_12
Pt 0.00973(3) 0.01033(3) 0.01077(3) -0.00008(2) 0.00373(2) -0.00112(2)
P1 0.01136(17) 0.01248(17) 0.01120(17) -0.00077(13) 0.00308(13) -0.00109(13)
P2 0.01092(16) 0.01054(16) 0.01150(17) -0.00004(13) 0.00421(13) -0.00075(13)
N1 0.0115(6) 0.0123(6) 0.0189(7) 0.0004(5) 0.0055(5) -0.0006(5)
N2 0.0127(6) 0.0122(6) 0.0166(6) 0.0040(5) 0.0063(5) 0.0000(5)
O1 0.0210(6) 0.0196(6) 0.0175(6) -0.0020(4) 0.0033(5) -0.0081(5)
O2 0.0272(7) 0.0282(7) 0.0147(6) -0.0016(5) 0.0003(5) -0.0041(5)
C1 0.0098(6) 0.0101(6) 0.0158(7) 0.0021(5) 0.0054(5) -0.0007(5)
C2 0.0142(7) 0.0143(7) 0.0253(8) 0.0058(6) 0.0088(6) -0.0001(5)
C3 0.0157(7) 0.0154(7) 0.0217(8) 0.0076(6) 0.0092(6) 0.0003(6)
C4 0.0146(7) 0.0176(7) 0.0207(8) -0.0012(6) 0.0051(6) -0.0031(6)
C5 0.0126(7) 0.0109(6) 0.0162(7) 0.0021(5) 0.0047(6) 0.0004(5)
C6 0.0120(6) 0.0144(7) 0.0101(7) 0.0000(5) 0.0043(5) 0.0021(5)
C7 0.0133(7) 0.0137(7) 0.0149(7) 0.0012(5) 0.0051(6) 0.0006(5)
C8 0.0137(7) 0.0146(7) 0.0137(7) 0.0004(5) 0.0023(6) 0.0015(5)
C9 0.0183(7) 0.0188(7) 0.0127(7) 0.0028(6) 0.0038(6) 0.0029(6)
C10 0.0169(7) 0.0182(7) 0.0146(7) 0.0056(6) 0.0064(6) 0.0027(6)
C11 0.0163(7) 0.0171(7) 0.0158(7) 0.0001(6) 0.0020(6) 0.0011(6)
C12 0.0297(10) 0.0246(9) 0.0284(10) -0.0061(7) 0.0047(8) -0.0147(7)
C13 0.0502(14) 0.0426(13) 0.0427(13) -0.0044(10) 0.0185(11) -0.0294(11)
C14 0.0135(7) 0.0126(7) 0.0174(7) -0.0017(5) 0.0016(6) -0.0004(5)
C15 0.0175(8) 0.0162(7) 0.0227(8) -0.0034(6) 0.0058(6) 0.0000(6)
C16 0.0172(8) 0.0196(8) 0.0438(11) -0.0055(8) 0.0105(8) 0.0011(6)
C17 0.0171(8) 0.0179(8) 0.0493(13) 0.0032(8) 0.0002(8) 0.0028(6)
C18 0.0228(9) 0.0233(9) 0.0311(10) 0.0086(7) -0.0044(7) 0.0012(7)
C19 0.0210(8) 0.0224(8) 0.0201(8) 0.0026(6) 0.0022(7) 0.0008(6)
C20 0.0171(7) 0.0126(7) 0.0125(7) -0.0002(5) 0.0057(6) -0.0014(5)
C21 0.0172(8) 0.0201(8) 0.0214(8) -0.0043(6) 0.0027(6) 0.0003(6)
C22 0.0210(8) 0.0210(8) 0.0232(9) -0.0069(7) 0.0015(7) -0.0037(6)
C23 0.0295(9) 0.0148(7) 0.0205(8) -0.0025(6) 0.0112(7) -0.0016(6)
C24 0.0246(8) 0.0154(7) 0.0197(8) 0.0026(6) 0.0116(7) 0.0036(6)
C25 0.0170(7) 0.0155(7) 0.0144(7) 0.0018(6) 0.0052(6) 0.0008(6)
C26 0.0153(7) 0.0105(6) 0.0146(7) 0.0010(5) 0.0039(6) 0.0006(5)
C27 0.0193(8) 0.0151(7) 0.0288(9) 0.0046(6) 0.0108(7) 0.0016(6)
C28 0.0253(9) 0.0151(8) 0.0376(11) 0.0060(7) 0.0108(8) -0.0002(6)
C29 0.0308(9) 0.0125(7) 0.0294(10) 0.0024(7) 0.0065(8) 0.0045(6)
C30 0.0300(9) 0.0172(8) 0.0244(9) 0.0025(6) 0.0119(7) 0.0085(7)
C31 0.0202(8) 0.0154(7) 0.0197(8) 0.0022(6) 0.0087(6) 0.0028(6)
C32 0.0123(7) 0.0127(7) 0.0164(7) 0.0037(5) 0.0068(6) 0.0002(5)
C33 0.0186(8) 0.0133(7) 0.0235(8) 0.0006(6) 0.0109(6) -0.0004(6)
C34 0.0228(8) 0.0171(8) 0.0368(10) 0.0044(7) 0.0164(8) 0.0061(6)
C35 0.0160(8) 0.0244(9) 0.0352(10) 0.0115(7) 0.0108(7) 0.0065(6)
C36 0.0152(7) 0.0237(8) 0.0226(8) 0.0052(7) 0.0041(6) 0.0003(6)
C37 0.0146(7) 0.0156(7) 0.0193(8) 0.0011(6) 0.0061(6) 0.0004(6)
C38 0.0148(7) 0.0176(7) 0.0130(7) -0.0002(6) 0.0052(6) -0.0035(5)
P3 0.01532(19) 0.0179(2) 0.0236(2) -0.00060(16) 0.00663(16) -0.00177(15)
F1 0.0443(8) 0.0358(7) 0.0784(11) 0.0090(7) 0.0301(8) 0.0207(6)
F2 0.0264(6) 0.0423(7) 0.0225(6) 0.0034(5) 0.0004(5) -0.0107(5)
F3 0.0332(7) 0.0441(8) 0.0399(7) -0.0180(6) 0.0105(6) -0.0188(6)
F4 0.0304(6) 0.0272(6) 0.0402(7) 0.0113(5) 0.0179(5) -0.0013(5)
F5 0.0250(6) 0.0482(7) 0.0255(6) -0.0004(5) 0.0120(5) -0.0091(5)
F6 0.0288(6) 0.0253(5) 0.0328(6) 0.0086(5) 0.0110(5) 0.0071(4)
O3 0.0958(16) 0.0353(9) 0.0610(12) 0.0157(8) 0.0533(12) 0.0227(10)
C39 0.0324(10) 0.0216(9) 0.0396(11) -0.0007(8) 0.0192(9) 0.0040(7)
C40 0.0379(13) 0.0629(17) 0.0512(16) -0.0199(13) 0.0118(11) 0.0006(12)
C41 0.0418(15) 0.0359(13) 0.089(2) 0.0035(14) 0.0058(14) -0.0093(11)

loop_
_atom_type_symbol
_atom_type_description
_atom_type_scat_dispersion_real
_atom_type_scat_dispersion_imag
_atom_type_scat_source
C C 0.0033 0.0016 'International Tables Vol C Tables 4.2.6.8 and 6.1.1.4'
H H 0.0000 0.0000 'International Tables Vol C Tables 4.2.6.8 and 6.1.1.4'
N N 0.0061 0.0033 'International Tables Vol C Tables 4.2.6.8 and 6.1.1.4'
O O 0.0106 0.0060 'International Tables Vol C Tables 4.2.6.8 and 6.1.1.4'
F F 0.0171 0.0103 'International Tables Vol C Tables 4.2.6.8 and 6.1.1.4'
P P 0.1023 0.0942 'International Tables Vol C Tables 4.2.6.8 and 6.1.1.4'
Pt Pt -1.7033 8.3905 'International Tables Vol C Tables 4.2.6.8 and 6.1.1.4'

loop_
_geom_angle_atom_site_label_1
_geom_angle_atom_site_label_2
_geom_angle_atom_site_label_3
_geom_angle
C1 Pt C6 78.92(6)
C1 Pt P2 177.66(4)
C6 Pt P2 100.43(4)
C1 Pt P1 108.02(4)
C6 Pt P1 170.61(4)
P2 Pt P1 72.882(14)
C14 P1 C20 105.85(7)
C14 P1 C38 107.74(8)
C20 P1 C38 106.77(7)
C14 P1 Pt 113.58(5)
C20 P1 Pt 126.00(5)
C38 P1 Pt 94.97(5)
C26 P2 C32 105.97(7)
C26 P2 C38 108.30(7)
C32 P2 C38 109.48(7)
C26 P2 Pt 119.85(5)
C32 P2 Pt 116.48(5)
C38 P2 Pt 95.85(5)
C1 N1 C2 110.23(13)
C1 N1 C4 125.09(14)
C2 N1 C4 124.68(13)
C1 N2 C3 111.13(13)
C1 N2 C5 117.54(12)
C3 N2 C5 131.33(14)
C11 O1 C12 116.18(14)
N1 C1 N2 105.14(13)
N1 C1 Pt 139.84(12)
N2 C1 Pt 115.01(10)
C3 C2 N1 107.57(14)
C3 C2 H2 126.2
N1 C2 H2 126.2
C2 C3 N2 105.93(14)
C2 C3 H3 127.0
N2 C3 H3 127.0
N1 C4 H4A 109.5
N1 C4 H4B 109.5
H4A C4 H4B 109.5
N1 C4 H4C 109.5
H4A C4 H4C 109.5
H4B C4 H4C 109.5
C10 C5 C6 124.32(14)
C10 C5 N2 122.45(14)
C6 C5 N2 113.23(13)
C7 C6 C5 115.96(14)
C7 C6 Pt 128.67(12)
C5 C6 Pt 115.28(11)
C6 C7 C8 121.47(14)
C6 C7 H7 119.3
C8 C7 H7 119.3
C9 C8 C7 120.32(15)
C9 C8 C11 118.44(14)
C7 C8 C11 121.16(15)
C8 C9 C10 119.63(15)
C8 C9 H9 120.2
C10 C9 H9 120.2
C5 C10 C9 118.27(15)
C5 C10 H10 120.9
C9 C10 H10 120.9
O2 C11 O1 123.71(15)
O2 C11 C8 124.85(16)
O1 C11 C8 111.40(14)
O1 C12 C13 106.54(16)
O1 C12 H12A 110.4
C13 C12 H12A 110.4
O1 C12 H12B 110.4
C13 C12 H12B 110.4
H12A C12 H12B 108.6
C12 C13 H13A 109.5
C12 C13 H13B 109.5
H13A C13 H13B 109.5
C12 C13 H13C 109.5
H13A C13 H13C 109.5
H13B C13 H13C 109.5
C19 C14 C15 120.16(16)
C19 C14 P1 120.22(13)
C15 C14 P1 119.52(13)
C14 C15 C16 119.43(17)
C14 C15 H15 120.3
C16 C15 H15 120.3
C17 C16 C15 119.90(18)
C17 C16 H16 120.1
C15 C16 H16 120.1
C18 C17 C16 120.70(17)
C18 C17 H17 119.6
C16 C17 H17 119.6
C17 C18 C19 119.89(19)
C17 C18 H18 120.1
C19 C18 H18 120.1
C18 C19 C14 119.91(18)
C18 C19 H19 120.0
C14 C19 H19 120.0
C21 C20 C25 119.25(14)
C21 C20 P1 122.47(12)
C25 C20 P1 118.07(12)
C22 C21 C20 119.83(16)
C22 C21 H21 120.1
C20 C21 H21 120.1
C23 C22 C21 120.67(16)
C23 C22 H22 119.7
C21 C22 H22 119.7
C22 C23 C24 119.84(16)
C22 C23 H23 120.1
C24 C23 H23 120.1
C25 C24 C23 119.78(16)
C25 C24 H24 120.1
C23 C24 H24 120.1
C24 C25 C20 120.61(15)
C24 C25 H25 119.7
C20 C25 H25 119.7
C31 C26 C27 119.78(15)
C31 C26 P2 119.40(12)
C27 C26 P2 120.82(12)
C28 C27 C26 119.99(16)
C28 C27 H27 120.0
C26 C27 H27 120.0
C27 C28 C29 120.03(17)
C27 C28 H28 120.0
C29 C28 H28 120.0
C30 C29 C28 119.88(16)
C30 C29 H29 120.1
C28 C29 H29 120.1
C29 C30 C31 120.51(17)
C29 C30 H30 119.7
C31 C30 H30 119.7
C26 C31 C30 119.78(16)
C26 C31 H31 120.1
C30 C31 H31 120.1
C33 C32 C37 118.82(15)
C33 C32 P2 120.81(12)
C37 C32 P2 119.81(12)
C34 C33 C32 120.34(16)
C34 C33 H33 119.8
C32 C33 H33 119.8
C35 C34 C33 120.31(16)
C35 C34 H34 119.8
C33 C34 H34 119.8
C34 C35 C36 119.97(16)
C34 C35 H35 120.0
C36 C35 H35 120.0
C35 C36 C37 120.19(16)
C35 C36 H36 119.9
C37 C36 H36 119.9
C36 C37 C32 120.37(15)
C36 C37 H37 119.8
C32 C37 H37 119.8
P2 C38 P1 95.25(7)
P2 C38 H38A 112.7
P1 C38 H38A 112.7
P2 C38 H38B 112.7
P1 C38 H38B 112.7
H38A C38 H38B 110.2
F1 P3 F5 90.67(8)
F1 P3 F4 89.84(8)
F5 P3 F4 179.22(7)
F1 P3 F2 90.68(8)
F5 P3 F2 89.73(6)
F4 P3 F2 89.67(7)
F1 P3 F3 90.36(9)
F5 P3 F3 90.19(7)
F4 P3 F3 90.40(7)
F2 P3 F3 178.95(8)
F1 P3 F6 179.73(8)
F5 P3 F6 89.53(7)
F4 P3 F6 89.96(6)
F2 P3 F6 89.50(7)
F3 P3 F6 89.45(7)
O3 C39 C40 122.4(2)
O3 C39 C41 121.8(2)
C40 C39 C41 115.7(2)
C39 C40 H40A 109.5
C39 C40 H40B 109.5
H40A C40 H40B 109.5
C39 C40 H40C 109.5
H40A C40 H40C 109.5
H40B C40 H40C 109.5
C39 C41 H41A 109.5
C39 C41 H41B 109.5
H41A C41 H41B 109.5
C39 C41 H41C 109.5
H41A C41 H41C 109.5
H41B C41 H41C 109.5

loop_
_geom_bond_atom_site_label_1
_geom_bond_atom_site_label_2
_geom_bond_distance
Pt C1 2.0389(14)
Pt C6 2.0550(15)
Pt P2 2.2877(4)
Pt P1 2.3121(4)
P1 C14 1.8061(16)
P1 C20 1.8173(16)
P1 C38 1.8505(16)
P2 C26 1.8068(15)
P2 C32 1.8129(16)
P2 C38 1.8481(16)
N1 C1 1.3459(19)
N1 C2 1.385(2)
N1 C4 1.459(2)
N2 C1 1.357(2)
N2 C3 1.3801(19)
N2 C5 1.4224(19)
O1 C11 1.339(2)
O1 C12 1.448(2)
O2 C11 1.207(2)
C2 C3 1.350(2)
C2 H2 0.9500
C3 H3 0.9500
C4 H4A 0.9800
C4 H4B 0.9800
C4 H4C 0.9800
C5 C10 1.381(2)
C5 C6 1.396(2)
C6 C7 1.391(2)
C7 C8 1.401(2)
C7 H7 0.9500
C8 C9 1.391(2)
C8 C11 1.488(2)
C9 C10 1.393(2)
C9 H9 0.9500
C10 H10 0.9500
C12 C13 1.492(3)
C12 H12A 0.9900
C12 H12B 0.9900
C13 H13A 0.9800
C13 H13B 0.9800
C13 H13C 0.9800
C14 C19 1.394(2)
C14 C15 1.395(2)
C15 C16 1.396(2)
C15 H15 0.9500
C16 C17 1.384(3)
C16 H16 0.9500
C17 C18 1.383(3)
C17 H17 0.9500
C18 C19 1.387(3)
C18 H18 0.9500
C19 H19 0.9500
C20 C21 1.396(2)
C20 C25 1.396(2)
C21 C22 1.389(2)
C21 H21 0.9500
C22 C23 1.385(3)
C22 H22 0.9500
C23 C24 1.390(3)
C23 H23 0.9500
C24 C25 1.389(2)
C24 H24 0.9500
C25 H25 0.9500
C26 C31 1.390(2)
C26 C27 1.398(2)
C27 C28 1.390(2)
C27 H27 0.9500
C28 C29 1.391(3)
C28 H28 0.9500
C29 C30 1.383(3)
C29 H29 0.9500
C30 C31 1.392(2)
C30 H30 0.9500
C31 H31 0.9500
C32 C33 1.397(2)
C32 C37 1.402(2)
C33 C34 1.390(2)
C33 H33 0.9500
C34 C35 1.384(3)
C34 H34 0.9500
C35 C36 1.385(3)
C35 H35 0.9500
C36 C37 1.390(2)
C36 H36 0.9500
C37 H37 0.9500
C38 H38A 0.9900
C38 H38B 0.9900
P3 F1 1.5926(13)
P3 F5 1.5969(12)
P3 F4 1.5986(12)
P3 F2 1.5988(12)
P3 F3 1.6013(13)
P3 F6 1.6104(12)
O3 C39 1.201(3)
C39 C40 1.486(3)
C39 C41 1.487(3)
C40 H40A 0.9800
C40 H40B 0.9800
C40 H40C 0.9800
C41 H41A 0.9800
C41 H41B 0.9800
C41 H41C 0.9800
